data_8106912
loop_
_publ_author_name
'Mabkhot, Yahia N.'
'Barakat, Assem'
'Al-Showiman, Salim S.'
'Soliman, Saied M.'
'Frey, Wolfgang'
'Ghabbour, Hazem A.'

_publ_section_title
;
 Crystal structure of
 (E)-2-(bis(methylthio)methylene)-1-phenyl-3-(2-phenylhydrazono)butan-1-one,
 C19H20N2OS2
;
_journal_issue 2
_journal_name_full 'Zeitschrift f\"ur Kristallographie - New Crystal Structures'
_journal_page_first 475
_journal_page_last 476
_journal_paper_doi 10.1515/ncrs-2015-0145
_journal_volume 231
_journal_year 2016
_chemical_formula_moiety 'C19 H20 N2 O S2'
_chemical_formula_sum 'C19 H20 N2 O S2'
_chemical_formula_weight 356.49
_space_group_IT_number 14
_space_group_name_Hall '-P 2yn'
_space_group_name_H-M_alt 'P 1 21/n 1'
_symmetry_cell_setting monoclinic
_symmetry_space_group_name_Hall '-P 2yn'
_symmetry_space_group_name_H-M 'P 1 21/n 1'
_atom_sites_solution_hydrogens geom
_atom_sites_solution_primary direct
_atom_sites_solution_secondary difmap
_cell_angle_alpha 90.00
_cell_angle_beta 100.021(4)
_cell_angle_gamma 90.00
_cell_formula_units_Z 4
_cell_length_a 10.6164(9)
_cell_length_b 8.4131(6)
_cell_length_c 20.2448(16)
_cell_measurement_reflns_used 4781
_cell_measurement_temperature 100(2)
_cell_measurement_theta_max 30.62
_cell_measurement_theta_min 2.04
_cell_volume 1780.6(2)
_computing_cell_refinement 'Bruker APEXII Software Suite, 2008'
_computing_data_collection 'Bruker APEXII Software Suite, 2008'
_computing_data_reduction 'Bruker APEXII Software Suite, 2008'
_computing_molecular_graphics 'SHELXTLplus, XP (Sheldrick, 1991)'
_computing_structure_refinement 'SHELXL-97 (Sheldrick, 1997)'
_computing_structure_solution 'SHELXS-97 (Sheldrick, 1990)'
_diffrn_ambient_temperature 100(2)
_diffrn_measured_fraction_theta_full 0.995
_diffrn_measured_fraction_theta_max 0.995
_diffrn_measurement_device_type 'Bruker Kappa APEXII duo'
_diffrn_measurement_method 'Omega + Phi-Scans'
_diffrn_radiation_monochromator Triumph
_diffrn_radiation_source 'fine-focus sealed tube'
_diffrn_radiation_type MoK\a
_diffrn_radiation_wavelength 0.71073
_diffrn_reflns_av_R_equivalents 0.0404
_diffrn_reflns_av_sigmaI/netI 0.0210
_diffrn_reflns_limit_h_max 15
_diffrn_reflns_limit_h_min -15
_diffrn_reflns_limit_k_max 12
_diffrn_reflns_limit_k_min -12
_diffrn_reflns_limit_l_max 28
_diffrn_reflns_limit_l_min -28
_diffrn_reflns_number 46960
_diffrn_reflns_theta_full 30.62
_diffrn_reflns_theta_max 30.62
_diffrn_reflns_theta_min 2.04
_diffrn_standards_decay_% 0
_diffrn_standards_interval_count 0
_diffrn_standards_number 0
_exptl_absorpt_coefficient_mu 0.307
_exptl_absorpt_correction_T_max 0.7381
_exptl_absorpt_correction_T_min 0.7167
_exptl_absorpt_correction_type multi-scan
_exptl_absorpt_process_details 'Blessing, 1995'
_exptl_crystal_colour yellow
_exptl_crystal_density_diffrn 1.330
_exptl_crystal_density_method 'not measured'
_exptl_crystal_description plates
_exptl_crystal_F_000 752
_exptl_crystal_size_max 0.43
_exptl_crystal_size_mid 0.33
_exptl_crystal_size_min 0.15
_refine_diff_density_max 0.433
_refine_diff_density_min -0.209
_refine_diff_density_rms 0.050
_refine_ls_extinction_method none
_refine_ls_goodness_of_fit_ref 1.066
_refine_ls_hydrogen_treatment mixed
_refine_ls_matrix_type full
_refine_ls_number_parameters 224
_refine_ls_number_reflns 5464
_refine_ls_number_restraints 0
_refine_ls_restrained_S_all 1.066
_refine_ls_R_factor_all 0.0351
_refine_ls_R_factor_gt 0.0288
_refine_ls_shift/su_max 0.000
_refine_ls_shift/su_mean 0.000
_refine_ls_structure_factor_coef Fsqd
_refine_ls_weighting_details 'calc w=1/[\s^2^(Fo^2^)+(0.0398P)^2^+0.5777P] where P=(Fo^2^+2Fc^2^)/3'
_refine_ls_weighting_scheme calc
_refine_ls_wR_factor_gt 0.0779
_refine_ls_wR_factor_ref 0.0810
_reflns_number_gt 4781
_reflns_number_total 5464
_reflns_threshold_expression >2sigma(I)
_cod_data_source_file suppl_ncrs-2015-0145_suppl.cif
_cod_data_source_block bak06
_cod_original_sg_symbol_H-M 'P 21/n'
_cod_database_code 8106912

loop_
_symmetry_equiv_pos_as_xyz
'x, y, z'
'-x+1/2, y+1/2, -z+1/2'
'-x, -y, -z'
'x-1/2, -y-1/2, z-1/2'

loop_
_atom_site_label
_atom_site_type_symbol
_atom_site_fract_x
_atom_site_fract_y
_atom_site_fract_z
_atom_site_U_iso_or_equiv
_atom_site_adp_type
_atom_site_occupancy
_atom_site_symmetry_multiplicity
_atom_site_calc_flag
_atom_site_refinement_flags
_atom_site_disorder_assembly
_atom_site_disorder_group
S1 S -0.07224(2) 0.02230(3) 0.133641(12) 0.01630(6) Uani 1 1 d . . .
O1 O -0.07605(7) 0.61738(9) 0.13255(4) 0.01901(15) Uani 1 1 d . . .
C1 C -0.08549(9) 0.22418(11) 0.15450(5) 0.01458(17) Uani 1 1 d . . .
N1 N 0.19657(8) 0.43063(10) 0.01713(4) 0.01660(16) Uani 1 1 d . . .
H1 H 0.1561(15) 0.3865(18) -0.0211(8) 0.029(4) Uiso 1 1 d . . .
S2 S -0.18064(3) 0.27524(3) 0.214559(13) 0.02035(7) Uani 1 1 d . . .
N2 N 0.13419(8) 0.43068(10) 0.07033(4) 0.01450(15) Uani 1 1 d . . .
C2 C -0.02341(9) 0.34284(11) 0.12802(4) 0.01366(17) Uani 1 1 d . . .
C3 C 0.03806(9) 0.33400(11) 0.06819(4) 0.01343(16) Uani 1 1 d . . .
C4 C -0.01092(10) 0.22951(12) 0.00903(5) 0.01669(18) Uani 1 1 d . . .
H4A H -0.0235 0.2933 -0.0321 0.025 Uiso 1 1 calc R . .
H4B H -0.0925 0.1819 0.0149 0.025 Uiso 1 1 calc R . .
H4C H 0.0514 0.1452 0.0058 0.025 Uiso 1 1 calc R . .
C5 C 0.28873(9) 0.54783(12) 0.01314(5) 0.01580(18) Uani 1 1 d . . .
C6 C 0.33612(10) 0.55973(13) -0.04694(5) 0.01912(19) Uani 1 1 d . . .
H6 H 0.3054 0.4900 -0.0831 0.023 Uiso 1 1 calc R . .
C7 C 0.42760(11) 0.67269(14) -0.05395(6) 0.0234(2) Uani 1 1 d . . .
H7 H 0.4592 0.6800 -0.0950 0.028 Uiso 1 1 calc R . .
C8 C 0.47360(11) 0.77539(13) -0.00169(6) 0.0247(2) Uani 1 1 d . . .
H8 H 0.5366 0.8526 -0.0066 0.030 Uiso 1 1 calc R . .
C9 C 0.42618(11) 0.76362(13) 0.05788(6) 0.0234(2) Uani 1 1 d . . .
H9 H 0.4567 0.8342 0.0937 0.028 Uiso 1 1 calc R . .
C10 C 0.33444(10) 0.64995(13) 0.06595(5) 0.01976(19) Uani 1 1 d . . .
H10 H 0.3034 0.6423 0.1071 0.024 Uiso 1 1 calc R . .
C11 C -0.23763(11) -0.03719(14) 0.11216(7) 0.0279(2) Uani 1 1 d . . .
H11A H -0.2819 -0.0130 0.1496 0.042 Uiso 1 1 calc R . .
H11B H -0.2423 -0.1517 0.1031 0.042 Uiso 1 1 calc R . .
H11C H -0.2785 0.0208 0.0721 0.042 Uiso 1 1 calc R . .
C12 C -0.12225(15) 0.14096(15) 0.28232(6) 0.0334(3) Uani 1 1 d . . .
H12A H -0.1271 0.0315 0.2654 0.050 Uiso 1 1 calc R . .
H12B H -0.1747 0.1512 0.3174 0.050 Uiso 1 1 calc R . .
H12C H -0.0332 0.1671 0.3009 0.050 Uiso 1 1 calc R . .
C13 C -0.01677(9) 0.50520(11) 0.16126(5) 0.01433(17) Uani 1 1 d . . .
C14 C 0.06615(9) 0.52544(12) 0.22809(5) 0.01554(17) Uani 1 1 d . . .
C15 C 0.05632(10) 0.66541(13) 0.26433(5) 0.0210(2) Uani 1 1 d . . .
H15 H -0.0042 0.7447 0.2470 0.025 Uiso 1 1 calc R . .
C16 C 0.13575(11) 0.68742(15) 0.32585(6) 0.0258(2) Uani 1 1 d . . .
H16 H 0.1289 0.7816 0.3509 0.031 Uiso 1 1 calc R . .
C17 C 0.22506(11) 0.57210(15) 0.35083(5) 0.0257(2) Uani 1 1 d . . .
H17 H 0.2785 0.5874 0.3931 0.031 Uiso 1 1 calc R . .
C18 C 0.23687(11) 0.43469(14) 0.31452(5) 0.0240(2) Uani 1 1 d . . .
H18 H 0.2995 0.3574 0.3314 0.029 Uiso 1 1 calc R . .
C19 C 0.15654(10) 0.41061(12) 0.25330(5) 0.01904(19) Uani 1 1 d . . .
H19 H 0.1633 0.3158 0.2286 0.023 Uiso 1 1 calc R . .

loop_
_atom_site_aniso_label
_atom_site_aniso_U_11
_atom_site_aniso_U_22
_atom_site_aniso_U_33
_atom_site_aniso_U_23
_atom_site_aniso_U_13
_atom_site_aniso_U_12
S1 0.01946(12) 0.01134(11) 0.01801(11) 0.00020(8) 0.00302(9) -0.00014(8)
O1 0.0251(4) 0.0141(3) 0.0176(3) 0.0000(3) 0.0031(3) 0.0027(3)
C1 0.0172(4) 0.0130(4) 0.0137(4) -0.0009(3) 0.0032(3) 0.0004(3)
N1 0.0195(4) 0.0177(4) 0.0135(4) -0.0022(3) 0.0054(3) -0.0026(3)
S2 0.02430(13) 0.01850(12) 0.02083(12) -0.00211(9) 0.01107(10) -0.00243(9)
N2 0.0176(4) 0.0143(3) 0.0121(3) 0.0004(3) 0.0037(3) 0.0016(3)
C2 0.0164(4) 0.0121(4) 0.0123(4) -0.0007(3) 0.0019(3) 0.0010(3)
C3 0.0175(4) 0.0112(4) 0.0115(4) 0.0003(3) 0.0022(3) 0.0021(3)
C4 0.0227(5) 0.0143(4) 0.0128(4) -0.0015(3) 0.0023(3) -0.0009(3)
C5 0.0150(4) 0.0157(4) 0.0167(4) 0.0013(3) 0.0029(3) 0.0012(3)
C6 0.0184(5) 0.0221(5) 0.0175(4) 0.0011(4) 0.0048(4) 0.0011(4)
C7 0.0191(5) 0.0269(5) 0.0257(5) 0.0063(4) 0.0082(4) 0.0014(4)
C8 0.0175(5) 0.0208(5) 0.0355(6) 0.0054(4) 0.0042(4) -0.0015(4)
C9 0.0206(5) 0.0193(5) 0.0290(5) -0.0025(4) 0.0010(4) -0.0015(4)
C10 0.0202(5) 0.0200(5) 0.0191(4) -0.0018(4) 0.0034(4) -0.0002(4)
C11 0.0216(5) 0.0182(5) 0.0412(7) -0.0040(4) -0.0025(5) -0.0033(4)
C12 0.0570(8) 0.0276(6) 0.0178(5) 0.0024(4) 0.0124(5) -0.0071(6)
C13 0.0165(4) 0.0135(4) 0.0139(4) -0.0007(3) 0.0054(3) -0.0010(3)
C14 0.0175(4) 0.0160(4) 0.0139(4) -0.0015(3) 0.0047(3) -0.0028(3)
C15 0.0208(5) 0.0212(5) 0.0219(5) -0.0075(4) 0.0060(4) -0.0024(4)
C16 0.0238(5) 0.0322(6) 0.0229(5) -0.0135(4) 0.0081(4) -0.0086(4)
C17 0.0240(5) 0.0363(6) 0.0162(4) -0.0035(4) 0.0019(4) -0.0121(5)
C18 0.0233(5) 0.0263(5) 0.0206(5) 0.0040(4) -0.0019(4) -0.0053(4)
C19 0.0213(5) 0.0173(4) 0.0180(4) 0.0003(3) 0.0020(4) -0.0021(4)

loop_
_atom_type_symbol
_atom_type_description
_atom_type_scat_dispersion_real
_atom_type_scat_dispersion_imag
_atom_type_scat_source
C C 0.0033 0.0016 'International Tables Vol C Tables 4.2.6.8 and 6.1.1.4'
H H 0.0000 0.0000 'International Tables Vol C Tables 4.2.6.8 and 6.1.1.4'
N N 0.0061 0.0033 'International Tables Vol C Tables 4.2.6.8 and 6.1.1.4'
O O 0.0106 0.0060 'International Tables Vol C Tables 4.2.6.8 and 6.1.1.4'
S S 0.1246 0.1234 'International Tables Vol C Tables 4.2.6.8 and 6.1.1.4'

loop_
_geom_angle_atom_site_label_1
_geom_angle_atom_site_label_2
_geom_angle_atom_site_label_3
_geom_angle
_geom_angle_site_symmetry_1
_geom_angle_site_symmetry_3
C1 S1 C11 102.14(5) . .
C2 C1 S1 123.37(7) . .
C2 C1 S2 117.97(7) . .
S1 C1 S2 118.63(5) . .
N2 N1 C5 119.14(8) . .
N2 N1 H1 117.2(10) . .
C5 N1 H1 118.4(10) . .
C1 S2 C12 102.11(6) . .
C3 N2 N1 117.48(8) . .
C1 C2 C3 127.04(8) . .
C1 C2 C13 118.35(8) . .
C3 C2 C13 114.60(8) . .
N2 C3 C2 113.47(8) . .
N2 C3 C4 123.58(8) . .
C2 C3 C4 122.87(8) . .
C3 C4 H4A 109.5 . .
C3 C4 H4B 109.5 . .
H4A C4 H4B 109.5 . .
C3 C4 H4C 109.5 . .
H4A C4 H4C 109.5 . .
H4B C4 H4C 109.5 . .
C10 C5 C6 119.60(9) . .
C10 C5 N1 122.95(9) . .
C6 C5 N1 117.45(9) . .
C7 C6 C5 120.23(10) . .
C7 C6 H6 119.9 . .
C5 C6 H6 119.9 . .
C6 C7 C8 120.65(10) . .
C6 C7 H7 119.7 . .
C8 C7 H7 119.7 . .
C7 C8 C9 119.02(10) . .
C7 C8 H8 120.5 . .
C9 C8 H8 120.5 . .
C8 C9 C10 121.11(10) . .
C8 C9 H9 119.4 . .
C10 C9 H9 119.4 . .
C5 C10 C9 119.38(10) . .
C5 C10 H10 120.3 . .
C9 C10 H10 120.3 . .
S1 C11 H11A 109.5 . .
S1 C11 H11B 109.5 . .
H11A C11 H11B 109.5 . .
S1 C11 H11C 109.5 . .
H11A C11 H11C 109.5 . .
H11B C11 H11C 109.5 . .
S2 C12 H12A 109.5 . .
S2 C12 H12B 109.5 . .
H12A C12 H12B 109.5 . .
S2 C12 H12C 109.5 . .
H12A C12 H12C 109.5 . .
H12B C12 H12C 109.5 . .
O1 C13 C14 121.12(9) . .
O1 C13 C2 120.19(8) . .
C14 C13 C2 118.66(8) . .
C19 C14 C15 120.00(9) . .
C19 C14 C13 120.89(9) . .
C15 C14 C13 119.05(9) . .
C16 C15 C14 119.51(11) . .
C16 C15 H15 120.2 . .
C14 C15 H15 120.2 . .
C17 C16 C15 120.17(10) . .
C17 C16 H16 119.9 . .
C15 C16 H16 119.9 . .
C18 C17 C16 120.53(10) . .
C18 C17 H17 119.7 . .
C16 C17 H17 119.7 . .
C17 C18 C19 119.69(11) . .
C17 C18 H18 120.2 . .
C19 C18 H18 120.2 . .
C18 C19 C14 120.08(10) . .
C18 C19 H19 120.0 . .
C14 C19 H19 120.0 . .

loop_
_geom_bond_atom_site_label_1
_geom_bond_atom_site_label_2
_geom_bond_distance
_geom_bond_site_symmetry_2
S1 C1 1.7617(10) .
S1 C11 1.8046(12) .
O1 C13 1.2237(12) .
C1 C2 1.3569(13) .
C1 S2 1.7638(10) .
N1 N2 1.3589(11) .
N1 C5 1.4013(13) .
N1 H1 0.897(16) .
S2 C12 1.8017(13) .
N2 C3 1.2999(12) .
C2 C3 1.4742(13) .
C2 C13 1.5189(13) .
C3 C4 1.5036(13) .
C4 H4A 0.9800 .
C4 H4B 0.9800 .
C4 H4C 0.9800 .
C5 C10 1.3914(14) .
C5 C6 1.3985(13) .
C6 C7 1.3837(15) .
C6 H6 0.9500 .
C7 C8 1.3873(17) .
C7 H7 0.9500 .
C8 C9 1.3890(17) .
C8 H8 0.9500 .
C9 C10 1.3947(15) .
C9 H9 0.9500 .
C10 H10 0.9500 .
C11 H11A 0.9800 .
C11 H11B 0.9800 .
C11 H11C 0.9800 .
C12 H12A 0.9800 .
C12 H12B 0.9800 .
C12 H12C 0.9800 .
C13 C14 1.4899(13) .
C14 C19 1.3943(14) .
C14 C15 1.4009(14) .
C15 C16 1.3897(15) .
C15 H15 0.9500 .
C16 C17 1.3890(18) .
C16 H16 0.9500 .
C17 C18 1.3873(17) .
C17 H17 0.9500 .
C18 C19 1.3917(15) .
C18 H18 0.9500 .
C19 H19 0.9500 .

loop_
_geom_hbond_atom_site_label_D
_geom_hbond_atom_site_label_H
_geom_hbond_atom_site_label_A
_geom_hbond_distance_DH
_geom_hbond_distance_HA
_geom_hbond_distance_DA
_geom_hbond_angle_DHA
_geom_hbond_site_symmetry_A
N1 H1 O1 0.898(16) 2.269(16) 3.1038(11) 155(1) 3_565

loop_
_geom_torsion_atom_site_label_1
_geom_torsion_atom_site_label_2
_geom_torsion_atom_site_label_3
_geom_torsion_atom_site_label_4
_geom_torsion
_geom_torsion_site_symmetry_1
_geom_torsion_site_symmetry_2
_geom_torsion_site_symmetry_3
_geom_torsion_site_symmetry_4
C11 S1 C1 C2 -128.86(9) . . . .
C11 S1 C1 S2 52.95(7) . . . .
C2 C1 S2 C12 -128.48(9) . . . .
S1 C1 S2 C12 49.81(7) . . . .
C5 N1 N2 C3 171.19(9) . . . .
S1 C1 C2 C3 15.60(14) . . . .
S2 C1 C2 C3 -166.20(8) . . . .
S1 C1 C2 C13 -165.81(7) . . . .
S2 C1 C2 C13 12.40(12) . . . .
N1 N2 C3 C2 -179.93(8) . . . .
N1 N2 C3 C4 -3.16(14) . . . .
C1 C2 C3 N2 -150.90(10) . . . .
C13 C2 C3 N2 30.45(12) . . . .
C1 C2 C3 C4 32.30(15) . . . .
C13 C2 C3 C4 -146.35(9) . . . .
N2 N1 C5 C10 10.36(14) . . . .
N2 N1 C5 C6 -170.09(9) . . . .
C10 C5 C6 C7 -0.22(15) . . . .
N1 C5 C6 C7 -179.78(9) . . . .
C5 C6 C7 C8 0.05(16) . . . .
C6 C7 C8 C9 -0.20(17) . . . .
C7 C8 C9 C10 0.53(17) . . . .
C6 C5 C10 C9 0.53(15) . . . .
N1 C5 C10 C9 -179.93(10) . . . .
C8 C9 C10 C5 -0.70(16) . . . .
C1 C2 C13 O1 -110.89(11) . . . .
C3 C2 C13 O1 67.88(12) . . . .
C1 C2 C13 C14 70.99(12) . . . .
C3 C2 C13 C14 -110.25(9) . . . .
O1 C13 C14 C19 -164.30(10) . . . .
C2 C13 C14 C19 13.80(13) . . . .
O1 C13 C14 C15 12.84(14) . . . .
C2 C13 C14 C15 -169.05(9) . . . .
C19 C14 C15 C16 -1.02(16) . . . .
C13 C14 C15 C16 -178.19(9) . . . .
C14 C15 C16 C17 0.65(17) . . . .
C15 C16 C17 C18 0.62(17) . . . .
C16 C17 C18 C19 -1.50(17) . . . .
C17 C18 C19 C14 1.12(16) . . . .
C15 C14 C19 C18 0.14(15) . . . .
C13 C14 C19 C18 177.26(9) . . . .
